data_4341116
loop_
_publ_author_name
'Yang, Xiang-Yuan'
'Li, Yongxin'
'Pullarkat, Sumod A.'

_publ_section_title
;
 A one-pot diastereoselective self assembly of C-stereogenic copper(i)
 diphosphine clusters.
;
_journal_issue 19
_journal_name_full 'Inorganic chemistry'
_journal_page_first 10232
_journal_page_last 10239
_journal_paper_doi 10.1021/ic501233w
_journal_volume 53
_journal_year 2014
_chemical_absolute_configuration ad
_chemical_formula_sum 'C140 H128.79 Cl16 Cu6 O15 P6'
_chemical_formula_weight 3185.47
_space_group_crystal_system trigonal
_space_group_IT_number 146
_space_group_name_Hall 'R 3'
_space_group_name_H-M_alt 'R 3'
_symmetry_space_group_name_Hall 'R 3'
_symmetry_space_group_name_H-M 'R 3 :H'
_atom_sites_solution_hydrogens constr
_cell_angle_alpha 90
_cell_angle_beta 90
_cell_angle_gamma 120
_cell_formula_units_Z 3
_cell_length_a 17.3752(10)
_cell_length_b 17.3752(10)
_cell_length_c 40.085(2)
_cell_measurement_temperature 103.(2)
_cell_volume 10480.3(10)
_computing_cell_refinement 'Bruker SAINT'
_computing_data_collection 'Bruker APEX2'
_computing_data_reduction 'Bruker SAINT'
_computing_molecular_graphics 'Bruker SHELXTL'
_computing_publication_material 'Bruker SHELXTL'
_computing_structure_refinement 'SHELXL-2013 (Sheldrick, 2013)'
_computing_structure_solution 'SHELXS-97 (Sheldrick 2008)'
_diffrn_ambient_temperature 103.(2)
_diffrn_measured_fraction_theta_full 0.999
_diffrn_measured_fraction_theta_max 0.999
_diffrn_measurement_device_type 'Bruker APEX-II CCD'
_diffrn_measurement_method '\f and \w scans'
_diffrn_radiation_monochromator graphite
_diffrn_radiation_type MoK\a
_diffrn_radiation_wavelength 0.71073
_diffrn_reflns_av_R_equivalents 0.0684
_diffrn_reflns_limit_h_max 23
_diffrn_reflns_limit_h_min -24
_diffrn_reflns_limit_k_max 25
_diffrn_reflns_limit_k_min -21
_diffrn_reflns_limit_l_max 58
_diffrn_reflns_limit_l_min -58
_diffrn_reflns_number 45537
_diffrn_reflns_theta_full 31.00
_diffrn_reflns_theta_max 31.00
_diffrn_reflns_theta_min 2.80
_exptl_absorpt_coefficient_mu 1.333
_exptl_absorpt_correction_T_max 0.69
_exptl_absorpt_correction_T_min 0.62
_exptl_absorpt_correction_type multi-scan
_exptl_absorpt_process_details 'SADABS V2012/1 (Bruker AXS Inc.)'
_exptl_crystal_colour colourless
_exptl_crystal_density_diffrn 1.514
_exptl_crystal_density_method 'not measured'
_exptl_crystal_description block
_exptl_crystal_F_000 4874
_exptl_crystal_size_max 0.400
_exptl_crystal_size_mid 0.380
_exptl_crystal_size_min 0.300
_refine_diff_density_max 1.287
_refine_diff_density_min -0.992
_refine_ls_abs_structure_details
;
Flack x determined using 3724 quotients [(I+)-(I-)]/[(I+)+(I-)]
(Parsons and Flack (2004), Acta Cryst. A60, s61).
;
_refine_ls_abs_structure_Flack 0.038(10)
_refine_ls_extinction_method none
_refine_ls_goodness_of_fit_ref 1.007
_refine_ls_hydrogen_treatment constr
_refine_ls_matrix_type full
_refine_ls_number_parameters 722
_refine_ls_number_reflns 14843
_refine_ls_number_restraints 687
_refine_ls_restrained_S_all 1.010
_refine_ls_R_factor_all 0.1080
_refine_ls_R_factor_gt 0.0686
_refine_ls_shift/su_max 0.003
_refine_ls_shift/su_mean 0.000
_refine_ls_structure_factor_coef Fsqd
_refine_ls_weighting_details 'w=1/[\s^2^(Fo^2^)+(0.1211P)^2^] where P=(Fo^2^+2Fc^2^)/3'
_refine_ls_weighting_scheme calc
_refine_ls_wR_factor_gt 0.1828
_refine_ls_wR_factor_ref 0.2106
_reflns_number_gt 9863
_reflns_number_total 14843
_reflns_threshold_expression 'I > 2\s(I)'
_cod_data_source_file ic501233w_si_006.cif
_cod_data_source_block I
_cod_depositor_comments 'Adding full bibliography for 4341116--4341121.cif.'
_cod_original_cell_volume 10480.3(14)
_cod_database_code 4341116

loop_
_space_group_symop_operation_xyz
'x, y, z'
'-y, x-y, z'
'-x+y, -x, z'
'x+2/3, y+1/3, z+1/3'
'-y+2/3, x-y+1/3, z+1/3'
'-x+y+2/3, -x+1/3, z+1/3'
'x+1/3, y+2/3, z+2/3'
'-y+1/3, x-y+2/3, z+2/3'
'-x+y+1/3, -x+2/3, z+2/3'

loop_
_atom_site_type_symbol
_atom_site_label
_atom_site_fract_x
_atom_site_fract_y
_atom_site_fract_z
_atom_site_U_iso_or_equiv
_atom_site_adp_type
_atom_site_calc_flag
_atom_site_refinement_flags_adp
_atom_site_refinement_flags_occupancy
_atom_site_refinement_flags_posn
_atom_site_occupancy
_atom_site_disorder_assembly
_atom_site_disorder_group
Cu Cu1 1.06568(7) 0.90080(6) 0.73518(2) 0.0282(2) Uani d . . . 1.0 . .
Cu Cu2 0.89363(7) 0.83623(7) 0.78595(2) 0.0297(2) Uani d . . . 1.0 . .
C C1 1.2047(5) 0.8134(5) 0.7380(2) 0.0348(17) Uani d . . . 1.0 . .
C C2 1.2096(7) 0.8284(7) 0.7718(3) 0.051(2) Uani d . . . 1.0 . .
H H2 1.1689 0.8422 0.7823 0.061 Uiso calc U . R 1.0 . .
C C3 1.2743(8) 0.8234(8) 0.7908(3) 0.065(3) Uani d . . . 1.0 . .
H H3 1.2778 0.8338 0.8141 0.078 Uiso calc U . R 1.0 . .
C C4 1.3338(8) 0.8031(7) 0.7754(4) 0.063(3) Uani d . . . 1.0 . .
H H4 1.3786 0.8006 0.7881 0.075 Uiso calc U . R 1.0 . .
C C5 1.3276(7) 0.7873(7) 0.7429(4) 0.062(3) Uani d . . . 1.0 . .
H H5 1.3673 0.7717 0.7327 0.074 Uiso calc U . R 1.0 . .
C C6 1.2640(6) 0.7928(6) 0.7229(3) 0.048(2) Uani d . . . 1.0 . .
H H6 1.2617 0.7827 0.6995 0.057 Uiso calc U . R 1.0 . .
C C7 1.1566(6) 0.8423(5) 0.6715(2) 0.0388(18) Uani d . . . 1.0 . .
C C8 1.1558(9) 0.7803(7) 0.6499(3) 0.065(3) Uani d . . . 1.0 . .
H H8 1.1337 0.7208 0.6571 0.078 Uiso calc U . R 1.0 . .
C C9 1.1867(10) 0.8039(7) 0.6182(3) 0.081(5) Uani d . . . 1.0 . .
H H9 1.1867 0.7601 0.604 0.097 Uiso calc U . R 1.0 . .
C C10 1.2170(9) 0.8855(7) 0.6060(3) 0.066(3) Uani d . . . 1.0 . .
H H10 1.2362 0.8991 0.5835 0.08 Uiso calc U . R 1.0 . .
C C11 1.2197(10) 0.9519(9) 0.6280(3) 0.069(3) Uani d . . . 1.0 . .
H H11 1.2411 1.0109 0.6203 0.083 Uiso calc U . R 1.0 . .
C C12 1.1904(7) 0.9286(6) 0.6608(3) 0.048(3) Uani d . . . 1.0 . .
H H12 1.1937 0.9725 0.6758 0.058 Uiso calc U . R 1.0 . .
C C13 1.0332(5) 0.6961(5) 0.7114(2) 0.0333(16) Uani d . . . 1.0 . .
H H13 1.0621 0.6675 0.699 0.04 Uiso calc U . R 1.0 . .
C C14 0.9529(5) 0.6824(5) 0.6910(2) 0.0330(16) Uani d . . . 1.0 . .
H H14A 0.9144 0.6955 0.7053 0.04 Uiso calc U . R 1.0 . .
H H14B 0.974 0.7253 0.6723 0.04 Uiso calc U . R 1.0 . .
C C15 0.8987(6) 0.5901(5) 0.6772(2) 0.0399(19) Uani d . . D 1.0 . .
O O1 0.9248(6) 0.5377(5) 0.67700(19) 0.060(2) Uani d . . . 1.0 . .
O O2 0.773(2) 0.613(2) 0.6547(9) 0.057(6) Uani d U P D 0.29(2) A 1
H H2A 0.7902 0.6719 0.6611 0.068 Uiso calc U P R 0.29(2) A 1
C C16 0.818(3) 0.571(4) 0.6609(15) 0.053(7) Uani d U P D 0.29(2) A 1
C C17 0.785(3) 0.496(2) 0.6402(11) 0.058(6) Uani d U P D 0.29(2) A 1
H H17 0.813 0.4623 0.6353 0.069 Uiso calc U P R 0.29(2) A 1
C C18 0.704(2) 0.482(3) 0.6280(12) 0.068(7) Uani d U P D 0.29(2) A 1
H H18 0.662 0.4314 0.6157 0.082 Uiso calc U P R 0.29(2) A 1
C C19 0.696(3) 0.554(3) 0.6373(14) 0.066(7) Uani d U P D 0.29(2) A 1
H H19 0.6472 0.5628 0.6326 0.079 Uiso calc U P R 0.29(2) A 1
O O2A 0.7516(8) 0.4815(7) 0.6546(3) 0.065(3) Uani d U P D 0.71(2) A 2
C C16A 0.8131(11) 0.5686(15) 0.6637(6) 0.049(4) Uani d U P D 0.71(2) A 2
C C17A 0.7763(16) 0.6207(14) 0.6602(7) 0.060(5) Uani d U P D 0.71(2) A 2
C C18A 0.6931(15) 0.5677(15) 0.6436(6) 0.070(5) Uani d U P D 0.71(2) A 2
H H18A 0.6554 0.5878 0.6349 0.084 Uiso calc U P R 0.71(2) A 2
C C19A 0.6780(11) 0.4817(12) 0.6427(5) 0.071(5) Uani d U P D 0.71(2) A 2
H H19A 0.6253 0.4311 0.6349 0.085 Uiso calc U P R 0.71(2) A 2
C C20 1.0061(5) 0.6518(5) 0.7454(2) 0.0322(16) Uani d . . . 1.0 . .
C C21 1.0261(6) 0.5854(6) 0.7544(2) 0.0392(18) Uani d . . . 1.0 . .
H H21 1.0604 0.5716 0.7397 0.047 Uiso calc U . R 1.0 . .
C C22 0.9975(7) 0.5411(7) 0.7835(3) 0.050(2) Uani d . . . 1.0 . .
H H22 1.0095 0.4948 0.7887 0.06 Uiso calc U . R 1.0 . .
C C23 0.9503(8) 0.5632(7) 0.8060(3) 0.052(3) Uani d . . . 1.0 . .
H H23 0.9305 0.532 0.8265 0.063 Uiso calc U . R 1.0 . .
C C24 0.9319(6) 0.6306(6) 0.7985(2) 0.045(2) Uani d . . . 1.0 . .
C C25 0.9598(5) 0.6748(6) 0.7686(2) 0.0348(16) Uani d . . . 1.0 . .
H H25 0.948 0.7213 0.7635 0.042 Uiso calc U . R 1.0 . .
C C26 0.881(3) 0.660(3) 0.8273(8) 0.036(6) Uani d U P D 0.423(9) B 1
H H26 0.8397 0.6051 0.8402 0.043 Uiso calc U P R 0.423(9) B 1
C C27 0.939(2) 0.7300(17) 0.8515(7) 0.041(5) Uani d U P D 0.423(9) B 1
H H27A 0.9024 0.7475 0.8649 0.049 Uiso calc U P R 0.423(9) B 1
H H27B 0.9839 0.7831 0.8393 0.049 Uiso calc U P R 0.423(9) B 1
C C28 0.9871(15) 0.6944(13) 0.8753(5) 0.050(4) Uani d U P D 0.423(9) B 1
C C29 0.9431(16) 0.6216(13) 0.8958(4) 0.056(4) Uani d U P D 0.423(9) B 1
C C30 0.965(2) 0.5769(18) 0.9197(6) 0.073(6) Uani d U P D 0.423(9) B 1
H H30 1.0234 0.591 0.9251 0.087 Uiso calc U P R 0.423(9) B 1
C C31 0.8888(18) 0.5094(18) 0.9347(7) 0.073(6) Uani d U P D 0.423(9) B 1
H H31 0.8879 0.4714 0.952 0.088 Uiso calc U P R 0.423(9) B 1
C C32 0.8136(19) 0.5063(19) 0.9202(7) 0.074(6) Uani d U P D 0.423(9) B 1
H H32 0.7529 0.467 0.9254 0.089 Uiso calc U P R 0.423(9) B 1
O O3 1.0697(15) 0.7331(17) 0.8734(7) 0.096(8) Uani d U P D 0.423(9) B 1
O O4 0.8518(15) 0.5809(15) 0.8938(6) 0.066(5) Uani d U P D 0.423(9) B 1
C C26A 0.876(2) 0.6443(18) 0.8208(6) 0.038(5) Uani d U P D 0.577(9) B 2
H H26A 0.8302 0.5843 0.8291 0.046 Uiso calc U P R 0.577(9) B 2
C C27A 0.9250(16) 0.6967(14) 0.8503(5) 0.045(4) Uani d U P D 0.577(9) B 2
H H27C 0.8914 0.7219 0.8612 0.054 Uiso calc U P R 0.577(9) B 2
H H27D 0.9836 0.7464 0.8434 0.054 Uiso calc U P R 0.577(9) B 2
C C28A 0.9384(14) 0.6328(13) 0.8762(4) 0.063(4) Uani d U P D 0.577(9) B 2
C C29A 1.0227(14) 0.6518(12) 0.8823(4) 0.070(4) Uani d U P D 0.577(9) B 2
C C30A 1.1056(15) 0.7122(18) 0.8682(7) 0.085(6) Uani d U P D 0.577(9) B 2
H H30A 1.1143 0.756 0.8521 0.102 Uiso calc U P R 0.577(9) B 2
C C31A 1.1753(17) 0.6992(19) 0.8813(7) 0.112(8) Uani d U P D 0.577(9) B 2
H H31A 1.234 0.7261 0.8726 0.134 Uiso calc U P R 0.577(9) B 2
C C32A 1.1448(19) 0.6425(15) 0.9079(6) 0.099(7) Uani d U P D 0.577(9) B 2
H H32A 1.1769 0.6267 0.923 0.119 Uiso calc U P R 0.577(9) B 2
O O3A 0.8761(16) 0.5641(14) 0.8873(6) 0.092(6) Uani d U P D 0.577(9) B 2
O O4A 1.0394(13) 0.6092(11) 0.9071(4) 0.086(4) Uani d U P D 0.577(9) B 2
C C33 0.7305(6) 0.6776(6) 0.8359(2) 0.0367(17) Uani d . . . 1.0 . .
C C34 0.6667(7) 0.5913(8) 0.8449(3) 0.059(3) Uani d . . . 1.0 . .
H H34 0.6663 0.5419 0.8346 0.07 Uiso calc U . R 1.0 . .
C C35 0.6045(8) 0.5778(8) 0.8687(3) 0.063(3) Uani d . . . 1.0 . .
H H35 0.5612 0.5189 0.8747 0.076 Uiso calc U . R 1.0 . .
C C36 0.6040(8) 0.6483(9) 0.8838(3) 0.062(3) Uani d . . . 1.0 . .
H H36 0.5612 0.638 0.9006 0.075 Uiso calc U . R 1.0 . .
C C37 0.6647(8) 0.7330(9) 0.8749(3) 0.059(3) Uani d . . . 1.0 . .
H H37 0.6622 0.7816 0.8847 0.071 Uiso calc U . R 1.0 . .
C C38 0.7309(7) 0.7487(7) 0.8514(2) 0.046(2) Uani d . . . 1.0 . .
H H38 0.7756 0.8077 0.8462 0.055 Uiso calc U . R 1.0 . .
C C39 0.7460(4) 0.6182(3) 0.77155(14) 0.0386(18) Uani d . . G 1.0 . .
C C40 0.7055(4) 0.6470(3) 0.74873(15) 0.044(2) Uani d . . G 1.0 . .
H H40 0.7178 0.7067 0.7493 0.053 Uiso calc U . R 1.0 . .
C C41 0.6471(4) 0.5883(5) 0.72510(15) 0.067(3) Uani d . . G 1.0 . .
H H41 0.6194 0.6079 0.7095 0.081 Uiso calc U . R 1.0 . .
C C42 0.6291(5) 0.5008(5) 0.72430(19) 0.085(5) Uani d . . G 1.0 . .
H H42 0.5892 0.4607 0.7081 0.102 Uiso calc U . R 1.0 . .
C C43 0.6696(5) 0.4721(3) 0.7471(2) 0.070(4) Uani d . . G 1.0 . .
H H43 0.6574 0.4123 0.7466 0.084 Uiso calc U . R 1.0 . .
C C44 0.7280(5) 0.5308(4) 0.77074(18) 0.064(3) Uani d . . G 1.0 . .
H H44 0.7557 0.5111 0.7863 0.077 Uiso calc U . R 1.0 . .
C C45 0.0949(10) 0.5287(9) 0.6476(3) 0.092(5) Uani d . . D 1.0 . .
H H45A 0.0572 0.5222 0.6671 0.11 Uiso calc U . R 1.0 . .
H H45B 0.0929 0.4711 0.6447 0.11 Uiso calc U . R 1.0 . .
Cl Cl3 0.1977(5) 0.6028(4) 0.65754(16) 0.130(2) Uani d . . D 1.0 . .
Cl Cl4 0.0465(4) 0.5428(4) 0.61456(13) 0.1242(18) Uani d . . D 1.0 . .
Cl Cl1 0.91164(13) 0.85480(13) 0.72491(5) 0.0272(4) Uani d . . . 1.0 . .
Cl Cl2 1.05236(13) 0.90975(14) 0.79587(5) 0.0303(4) Uani d . . . 1.0 . .
C C46 0.3276(16) 0.6818(19) 0.5366(5) 0.051(11) Uani d U P D 0.3333 C -1
H H46A 0.3494 0.6444 0.5263 0.062 Uiso calc U P R 0.3333 C -1
H H46B 0.3102 0.7082 0.5182 0.062 Uiso calc U P R 0.3333 C -1
Cl Cl5 0.2378(11) 0.6169(15) 0.5593(4) 0.122(9) Uani d U P D 0.3333 C -1
Cl Cl6 0.4102(12) 0.7630(12) 0.5576(4) 0.111(8) Uani d U P D 0.3333 C -1
O O10 1.1532(15) 0.5882(14) 0.8616(6) 0.080(7) Uani d U P D 0.423(9) B -1
H H10A 1.1202 0.5332 0.8573 0.121 Uiso d U P R 0.423(9) B -1
C C47 1.238(2) 0.621(2) 0.8480(9) 0.106(13) Uani d U P D 0.423(9) B -1
H H47A 1.2825 0.6467 0.8659 0.159 Uiso d U P R 0.423(9) B -1
H H47B 1.2497 0.6673 0.8315 0.159 Uiso d U P R 0.423(9) B -1
H H47C 1.2422 0.5726 0.8373 0.159 Uiso d U P R 0.423(9) B -1
O O11 0.7997(7) 0.4322(6) 0.9592(2) 0.032(2) Uani d U P D 0.577(9) B -2
H H11A 0.8102 0.4402 0.938 0.048 Uiso d U P R 0.577(9) B -2
C C48 0.7117(9) 0.3870(8) 0.9650(3) 0.030(3) Uani d U P D 0.577(9) B -2
H H48A 0.6991 0.4065 0.9862 0.045 Uiso calc U P R 0.577(9) B -2
H H48B 0.6911 0.3233 0.9661 0.045 Uiso calc U P R 0.577(9) B -2
H H48C 0.6807 0.3983 0.9469 0.045 Uiso calc U P R 0.577(9) B -2
C C49 0.667(2) 0.377(3) 0.8728(7) 0.107(10) Uani d U P D 0.3333 B -1
H H49A 0.6419 0.4111 0.883 0.128 Uiso calc U P R 0.3333 B -1
H H49B 0.6447 0.3208 0.8855 0.128 Uiso calc U P R 0.3333 B -1
Cl Cl9 0.6315(12) 0.3526(11) 0.8352(4) 0.118(5) Uani d U P D 0.3333 B -1
Cl Cl10 0.7723(14) 0.4324(10) 0.8768(4) 0.129(5) Uani d U P D 0.3333 B -1
P P1 1.11544(15) 0.81642(15) 0.71473(6) 0.0302(5) Uani d . . . 1.0 . .
P P2 0.81387(16) 0.69828(15) 0.80359(5) 0.0292(5) Uani d . . D 1.0 . .

loop_
_atom_site_aniso_label
_atom_site_aniso_U_11
_atom_site_aniso_U_22
_atom_site_aniso_U_33
_atom_site_aniso_U_12
_atom_site_aniso_U_13
_atom_site_aniso_U_23
Cu1 0.0285(5) 0.0253(5) 0.0335(5) 0.0155(4) 0.0011(4) -0.0012(4)
Cu2 0.0284(5) 0.0256(5) 0.0328(5) 0.0118(4) 0.0016(4) 0.0015(4)
C1 0.024(4) 0.027(4) 0.057(5) 0.015(3) 0.000(3) 0.003(3)
C2 0.042(5) 0.067(7) 0.058(6) 0.040(5) 0.002(4) 0.009(5)
C3 0.052(6) 0.077(8) 0.082(8) 0.043(6) -0.007(6) 0.016(6)
C4 0.044(6) 0.042(6) 0.107(10) 0.025(5) -0.018(6) 0.006(6)
C5 0.037(5) 0.038(5) 0.116(11) 0.022(4) -0.004(6) -0.008(6)
C6 0.035(5) 0.036(5) 0.074(6) 0.019(4) -0.006(4) -0.014(4)
C7 0.042(5) 0.027(4) 0.044(4) 0.015(4) 0.015(4) 0.004(3)
C8 0.089(9) 0.039(5) 0.060(6) 0.027(6) 0.031(6) -0.006(5)
C9 0.112(11) 0.035(5) 0.073(8) 0.020(6) 0.048(7) -0.005(5)
C10 0.084(9) 0.048(6) 0.045(5) 0.016(6) 0.020(5) 0.004(5)
C11 0.088(9) 0.057(7) 0.059(6) 0.032(7) 0.030(6) 0.020(5)
C12 0.067(7) 0.036(5) 0.047(5) 0.029(5) 0.025(5) 0.011(4)
C13 0.036(4) 0.027(4) 0.044(4) 0.021(3) 0.005(3) 0.003(3)
C14 0.036(4) 0.024(4) 0.036(4) 0.013(3) 0.004(3) 0.003(3)
C15 0.049(5) 0.027(4) 0.035(4) 0.012(4) 0.003(4) -0.001(3)
O1 0.087(6) 0.041(4) 0.066(5) 0.042(4) -0.009(4) -0.011(3)
O2 0.039(10) 0.074(10) 0.047(12) 0.021(8) -0.004(9) -0.020(9)
C16 0.046(11) 0.049(11) 0.044(12) 0.010(9) -0.006(10) -0.009(10)
C17 0.052(11) 0.048(11) 0.055(12) 0.011(9) -0.014(10) -0.014(10)
C18 0.047(11) 0.064(11) 0.064(13) 0.005(10) -0.019(10) -0.007(11)
C19 0.044(10) 0.081(12) 0.054(14) 0.018(9) -0.009(10) -0.017(12)
O2A 0.050(6) 0.043(5) 0.062(7) -0.006(5) 0.003(5) -0.011(5)
C16A 0.045(7) 0.039(6) 0.042(7) 0.005(5) 0.001(6) -0.005(6)
C17A 0.042(7) 0.069(7) 0.059(10) 0.020(6) -0.015(7) -0.015(7)
C18A 0.049(7) 0.090(9) 0.054(10) 0.022(7) -0.005(7) -0.018(8)
C19A 0.040(7) 0.066(8) 0.062(9) -0.006(6) 0.005(6) -0.028(7)
C20 0.030(4) 0.031(4) 0.036(4) 0.015(3) 0.003(3) 0.002(3)
C21 0.040(5) 0.039(4) 0.050(5) 0.028(4) 0.003(4) 0.005(4)
C22 0.052(6) 0.049(5) 0.066(6) 0.038(5) 0.012(5) 0.018(5)
C23 0.068(7) 0.055(6) 0.056(5) 0.047(6) 0.011(5) 0.022(5)
C24 0.051(5) 0.045(5) 0.050(5) 0.034(5) 0.011(4) 0.018(4)
C25 0.035(4) 0.036(4) 0.039(4) 0.023(4) 0.004(3) 0.003(3)
C26 0.059(11) 0.050(13) 0.017(9) 0.040(10) 0.010(7) -0.003(8)
C27 0.066(10) 0.040(10) 0.034(8) 0.041(9) -0.013(7) -0.002(8)
C28 0.069(9) 0.052(8) 0.049(8) 0.047(7) -0.026(7) -0.009(7)
C29 0.091(9) 0.053(8) 0.045(9) 0.050(7) -0.034(8) -0.006(6)
C30 0.106(11) 0.065(11) 0.055(11) 0.049(10) -0.024(10) -0.001(8)
C31 0.117(15) 0.062(12) 0.061(13) 0.060(11) -0.016(11) 0.006(9)
C32 0.110(12) 0.073(13) 0.058(12) 0.059(11) -0.007(11) 0.013(10)
O3 0.075(10) 0.086(15) 0.111(17) 0.027(11) -0.052(12) -0.008(12)
O4 0.098(10) 0.073(10) 0.054(10) 0.062(8) -0.006(9) 0.010(8)
C26A 0.065(9) 0.037(9) 0.031(10) 0.040(8) 0.007(8) 0.003(7)
C27A 0.058(9) 0.065(10) 0.035(7) 0.048(9) 0.002(6) 0.001(7)
C28A 0.083(8) 0.065(8) 0.049(7) 0.043(7) -0.001(7) -0.006(7)
C29A 0.107(8) 0.049(8) 0.066(9) 0.048(7) -0.030(8) -0.010(7)
C30A 0.083(10) 0.080(12) 0.091(12) 0.039(10) -0.025(10) 0.005(9)
C31A 0.101(11) 0.082(14) 0.129(17) 0.028(12) -0.040(12) 0.019(12)
C32A 0.140(13) 0.054(11) 0.096(14) 0.043(11) -0.038(13) -0.007(9)
O3A 0.116(12) 0.085(11) 0.103(13) 0.070(9) 0.019(11) 0.039(10)
O4A 0.117(10) 0.069(8) 0.069(8) 0.046(8) -0.036(7) -0.011(6)
C33 0.038(4) 0.041(5) 0.029(3) 0.019(4) 0.006(3) 0.010(3)
C34 0.055(6) 0.052(6) 0.045(5) 0.009(5) 0.022(5) -0.002(4)
C35 0.051(6) 0.065(7) 0.050(6) 0.012(6) 0.021(5) 0.015(5)
C36 0.051(6) 0.097(9) 0.037(5) 0.036(6) 0.015(4) 0.012(5)
C37 0.072(7) 0.079(8) 0.041(5) 0.049(7) 0.015(5) 0.003(5)
C38 0.053(6) 0.050(5) 0.043(5) 0.033(5) 0.012(4) 0.013(4)
C39 0.034(4) 0.029(4) 0.048(5) 0.012(3) 0.011(4) -0.005(3)
C40 0.038(5) 0.044(5) 0.041(4) 0.014(4) 0.004(4) -0.007(4)
C41 0.036(5) 0.090(9) 0.052(6) 0.013(6) -0.004(4) -0.020(6)
C42 0.046(6) 0.074(9) 0.093(10) -0.002(6) 0.010(7) -0.046(8)
C43 0.052(6) 0.030(5) 0.102(10) 0.001(5) 0.014(7) -0.016(6)
C44 0.065(7) 0.028(5) 0.087(8) 0.015(5) 0.030(6) 0.004(5)
C45 0.139(15) 0.059(8) 0.095(10) 0.062(9) 0.034(10) -0.007(7)
Cl3 0.189(6) 0.099(4) 0.129(4) 0.092(4) -0.046(4) -0.009(3)
Cl4 0.124(4) 0.114(4) 0.101(3) 0.035(3) -0.009(3) -0.012(3)
Cl1 0.0251(9) 0.0270(9) 0.0315(10) 0.0144(8) -0.0019(7) -0.0012(8)
Cl2 0.0263(10) 0.0314(10) 0.0306(10) 0.0126(9) -0.0016(8) -0.0014(8)
C46 0.040(12) 0.08(2) 0.022(7) 0.016(11) -0.016(10) 0.006(11)
Cl5 0.057(8) 0.166(15) 0.062(8) -0.005(8) 0.012(6) 0.056(10)
Cl6 0.097(9) 0.083(10) 0.078(10) -0.012(7) -0.061(8) 0.024(7)
O10 0.093(15) 0.053(11) 0.078(13) 0.023(11) 0.001(11) -0.014(10)
C47 0.14(2) 0.051(16) 0.086(19) 0.016(16) 0.033(18) -0.044(15)
O11 0.036(5) 0.032(5) 0.036(5) 0.023(4) -0.007(4) -0.011(4)
C48 0.033(6) 0.012(5) 0.031(6) 0.002(5) -0.001(5) 0.005(4)
C49 0.148(16) 0.112(18) 0.075(12) 0.077(15) 0.041(14) 0.023(14)
Cl9 0.129(13) 0.093(10) 0.113(9) 0.041(8) 0.000(8) 0.021(8)
Cl10 0.192(13) 0.070(7) 0.102(9) 0.049(8) 0.006(9) 0.007(6)
P1 0.0290(11) 0.0257(11) 0.0377(11) 0.0151(9) 0.0052(9) 0.0011(9)
P2 0.0315(11) 0.0271(11) 0.0297(10) 0.0152(9) 0.0052(8) 0.0051(8)

loop_
_atom_type_symbol
_atom_type_description
_atom_type_scat_dispersion_real
_atom_type_scat_dispersion_imag
_atom_type_scat_source
C C 0.0033 0.0016 'International Tables Vol C Tables 4.2.6.8 and 6.1.1.4'
H H 0.0000 0.0000 'International Tables Vol C Tables 4.2.6.8 and 6.1.1.4'
O O 0.0106 0.0060 'International Tables Vol C Tables 4.2.6.8 and 6.1.1.4'
P P 0.1023 0.0942 'International Tables Vol C Tables 4.2.6.8 and 6.1.1.4'
Cl Cl 0.1484 0.1585 'International Tables Vol C Tables 4.2.6.8 and 6.1.1.4'
Cu Cu 0.3201 1.2651 'International Tables Vol C Tables 4.2.6.8 and 6.1.1.4'

loop_
_geom_angle_atom_site_label_1
_geom_angle_atom_site_label_2
_geom_angle_atom_site_label_3
_geom_angle_site_symmetry_1
_geom_angle_site_symmetry_3
_geom_angle
P1 Cu1 Cl1 . 2_765 119.75(9)
P1 Cu1 Cl1 . . 117.12(9)
Cl1 Cu1 Cl1 2_765 . 105.26(10)
P1 Cu1 Cl2 . . 119.50(9)
Cl1 Cu1 Cl2 2_765 . 96.80(7)
Cl1 Cu1 Cl2 . . 93.77(7)
P2 Cu2 Cl2 . 3_675 124.11(9)
P2 Cu2 Cl2 . . 116.90(9)
Cl2 Cu2 Cl2 3_675 . 103.95(11)
P2 Cu2 Cl1 . . 115.50(8)
Cl2 Cu2 Cl1 3_675 . 97.39(7)
Cl2 Cu2 Cl1 . . 93.28(7)
C2 C1 C6 . . 119.8(8)
C2 C1 P1 . . 117.9(6)
C6 C1 P1 . . 122.3(7)
C1 C2 C3 . . 120.0(10)
C1 C2 H2 . . 120.0
C3 C2 H2 . . 120.0
C4 C3 C2 . . 119.9(12)
C4 C3 H3 . . 120.1
C2 C3 H3 . . 120.1
C5 C4 C3 . . 119.7(11)
C5 C4 H4 . . 120.2
C3 C4 H4 . . 120.2
C4 C5 C6 . . 122.1(11)
C4 C5 H5 . . 119.0
C6 C5 H5 . . 119.0
C1 C6 C5 . . 118.6(11)
C1 C6 H6 . . 120.7
C5 C6 H6 . . 120.7
C12 C7 C8 . . 119.0(9)
C12 C7 P1 . . 117.6(7)
C8 C7 P1 . . 123.4(7)
C9 C8 C7 . . 120.2(10)
C9 C8 H8 . . 119.9
C7 C8 H8 . . 119.9
C10 C9 C8 . . 123.3(11)
C10 C9 H9 . . 118.3
C8 C9 H9 . . 118.3
C9 C10 C11 . . 117.9(10)
C9 C10 H10 . . 121.1
C11 C10 H10 . . 121.1
C12 C11 C10 . . 119.0(10)
C12 C11 H11 . . 120.5
C10 C11 H11 . . 120.5
C7 C12 C11 . . 120.4(10)
C7 C12 H12 . . 119.8
C11 C12 H12 . . 119.8
C20 C13 C14 . . 111.9(7)
C20 C13 P1 . . 112.2(6)
C14 C13 P1 . . 110.1(5)
C20 C13 H13 . . 107.5
C14 C13 H13 . . 107.5
P1 C13 H13 . . 107.5
C15 C14 C13 . . 113.6(7)
C15 C14 H14A . . 108.8
C13 C14 H14A . . 108.8
C15 C14 H14B . . 108.8
C13 C14 H14B . . 108.8
H14A C14 H14B . . 107.7
O1 C15 C16 . . 121.(2)
O1 C15 C16A . . 122.0(11)
O1 C15 C14 . . 122.5(9)
C16 C15 C14 . . 116.(2)
C16A C15 C14 . . 115.4(11)
C16 O2 C19 . . 108.(3)
C16 O2 H2A . . 126.1
C19 O2 H2A . . 126.1
O2 C16 C17 . . 108.(2)
O2 C16 C15 . . 137.(4)
C17 C16 C15 . . 113.(3)
C18 C17 C16 . . 106.8(18)
C18 C17 H17 . . 126.6
C16 C17 H17 . . 126.6
C19 C18 C17 . . 107.(2)
C19 C18 H18 . . 126.5
C17 C18 H18 . . 126.5
C18 C19 O2 . . 107.(2)
C18 C19 H19 . . 126.3
O2 C19 H19 . . 126.3
C19A O2A C16A . . 107.3(13)
C17A C16A O2A . . 109.8(12)
C17A C16A C15 . . 129.5(18)
O2A C16A C15 . . 120.5(17)
C16A C17A C18A . . 106.3(15)
C19A C18A C17A . . 107.1(15)
C19A C18A H18A . . 126.5
C17A C18A H18A . . 126.5
O2A C19A C18A . . 108.7(13)
O2A C19A H19A . . 125.7
C18A C19A H19A . . 125.7
C21 C20 C25 . . 118.1(7)
C21 C20 C13 . . 120.3(7)
C25 C20 C13 . . 121.5(7)
C22 C21 C20 . . 121.2(8)
C22 C21 H21 . . 119.4
C20 C21 H21 . . 119.4
C21 C22 C23 . . 120.1(8)
C21 C22 H22 . . 120.0
C23 C22 H22 . . 120.0
C24 C23 C22 . . 120.4(9)
C24 C23 H23 . . 119.8
C22 C23 H23 . . 119.8
C25 C24 C23 . . 119.5(9)
C25 C24 C26A . . 122.2(11)
C23 C24 C26A . . 117.9(12)
C25 C24 C26 . . 121.7(14)
C23 C24 C26 . . 118.7(13)
C24 C25 C20 . . 120.6(8)
C24 C25 H25 . . 119.7
C20 C25 H25 . . 119.7
C27 C26 C24 . . 117.(3)
C27 C26 P2 . . 108.6(18)
C24 C26 P2 . . 105.9(15)
C27 C26 H26 . . 108.3
C24 C26 H26 . . 108.3
P2 C26 H26 . . 108.3
C26 C27 C28 . . 109.9(16)
C26 C27 H27A . . 109.7
C28 C27 H27A . . 109.7
C26 C27 H27B . . 109.7
C28 C27 H27B . . 109.7
H27A C27 H27B . . 108.2
O3 C28 C29 . . 119.7(19)
O3 C28 C27 . . 116.(2)
C29 C28 C27 . . 124.(2)
C28 C29 O4 . . 114.0(17)
C28 C29 C30 . . 138.(2)
O4 C29 C30 . . 108.(2)
C31 C30 C29 . . 111.(2)
C31 C30 H30 . . 124.3
C29 C30 H30 . . 124.3
C30 C31 C32 . . 109.(2)
C30 C31 H31 . . 125.6
C32 C31 H31 . . 125.6
C31 C32 O4 . . 105.(2)
C31 C32 Cl10 . . 114.(2)
O4 C32 Cl10 . . 79.4(15)
C31 C32 H32 . . 127.7
O4 C32 H32 . . 127.7
Cl10 C32 H32 . . 79.8
C29 O4 C32 . . 107.0(17)
C24 C26A C27A . . 112.(2)
C24 C26A P2 . . 117.6(16)
C27A C26A P2 . . 106.5(13)
C24 C26A H26A . . 106.7
C27A C26A H26A . . 106.7
P2 C26A H26A . . 106.7
C26A C27A C28A . . 109.2(14)
C26A C27A H27C . . 109.8
C28A C27A H27C . . 109.8
C26A C27A H27D . . 109.8
C28A C27A H27D . . 109.8
H27C C27A H27D . . 108.3
O3A C28A C29A . . 120.(2)
O3A C28A C27A . . 122.7(19)
C29A C28A C27A . . 117.3(18)
C28A C29A O4A . . 120.1(19)
C28A C29A C30A . . 133.5(18)
O4A C29A C30A . . 106.4(18)
C29A C30A C31A . . 111.(2)
C29A C30A H30A . . 124.3
C31A C30A H30A . . 124.3
C32A C31A C30A . . 110.(2)
C32A C31A H31A . . 124.9
C30A C31A H31A . . 124.9
C31A C32A O4A . . 102.(2)
C31A C32A H32A . . 129.2
O4A C32A H32A . . 129.2
C29A O4A C32A . . 109.5(17)
C38 C33 C34 . . 119.4(8)
C38 C33 P2 . . 119.4(7)
C34 C33 P2 . . 121.2(7)
C35 C34 C33 . . 120.0(11)
C35 C34 H34 . . 120.0
C33 C34 H34 . . 120.0
C34 C35 C36 . . 120.8(11)
C34 C35 H35 . . 119.6
C36 C35 H35 . . 119.6
C37 C36 C35 . . 120.2(10)
C37 C36 H36 . . 119.9
C35 C36 H36 . . 119.9
C36 C37 C38 . . 120.0(11)
C36 C37 H37 . . 120.0
C38 C37 H37 . . 120.0
C33 C38 C37 . . 119.5(10)
C33 C38 H38 . . 120.3
C37 C38 H38 . . 120.3
C40 C39 C44 . . 120.0
C40 C39 P2 . . 116.0(4)
C44 C39 P2 . . 123.7(4)
C41 C40 C39 . . 120.0
C41 C40 H40 . . 120.0
C39 C40 H40 . . 120.0
C40 C41 C42 . . 120.0
C40 C41 H41 . . 120.0
C42 C41 H41 . . 120.0
C43 C42 C41 . . 120.0
C43 C42 H42 . . 120.0
C41 C42 H42 . . 120.0
C42 C43 C44 . . 120.0
C42 C43 H43 . . 120.0
C44 C43 H43 . . 120.0
C43 C44 C39 . . 120.0
C43 C44 H44 . . 120.0
C39 C44 H44 . . 120.0
Cl3 C45 Cl4 . . 120.9(9)
Cl3 C45 H45A . . 107.1
Cl4 C45 H45A . . 107.1
Cl3 C45 H45B . . 107.1
Cl4 C45 H45B . . 107.1
H45A C45 H45B . . 106.8
Cu1 Cl1 Cu1 3_675 . 128.73(9)
Cu1 Cl1 Cu2 3_675 . 80.42(7)
Cu1 Cl1 Cu2 . . 85.49(7)
Cu2 Cl2 Cu2 2_765 . 130.32(10)
Cu2 Cl2 Cu1 2_765 . 81.34(7)
Cu2 Cl2 Cu1 . . 85.56(7)
Cl6 C46 Cl5 . . 114.7(14)
Cl6 C46 H46A . . 108.6
Cl5 C46 H46A . . 108.6
Cl6 C46 H46B . . 108.6
Cl5 C46 H46B . . 108.6
H46A C46 H46B . . 107.6
C47 O10 H10A . . 111.2
O10 C47 H47A . . 109.3
O10 C47 H47B . . 109.8
H47A C47 H47B . . 109.5
O10 C47 H47C . . 109.3
H47A C47 H47C . . 109.5
H47B C47 H47C . . 109.5
C48 O11 H11A . . 110.5
O11 C48 H48A . . 109.5
O11 C48 H48B . . 109.5
H48A C48 H48B . . 109.5
O11 C48 H48C . . 109.5
H48A C48 H48C . . 109.5
H48B C48 H48C . . 109.5
Cl10 C49 Cl9 . . 116.(2)
Cl10 C49 H49A . . 108.4
Cl9 C49 H49A . . 108.4
Cl10 C49 H49B . . 108.4
Cl9 C49 H49B . . 108.4
H49A C49 H49B . . 107.4
C49 Cl10 C32 . . 113.6(17)
C1 P1 C7 . . 104.7(4)
C1 P1 C13 . . 101.0(4)
C7 P1 C13 . . 101.2(4)
C1 P1 Cu1 . . 116.8(3)
C7 P1 Cu1 . . 114.9(3)
C13 P1 Cu1 . . 116.1(3)
C39 P2 C33 . . 101.6(4)
C39 P2 C26 . . 111.4(10)
C33 P2 C26 . . 98.3(14)
C39 P2 C26A . . 101.0(7)
C33 P2 C26A . . 103.7(11)
C39 P2 Cu2 . . 114.8(2)
C33 P2 Cu2 . . 116.4(3)
C26 P2 Cu2 . . 112.8(15)
C26A P2 Cu2 . . 117.1(11)

loop_
_geom_bond_atom_site_label_1
_geom_bond_atom_site_label_2
_geom_bond_site_symmetry_2
_geom_bond_distance
Cu1 P1 . 2.199(2)
Cu1 Cl1 2_765 2.384(2)
Cu1 Cl1 . 2.415(2)
Cu1 Cl2 . 2.456(2)
Cu2 P2 . 2.201(2)
Cu2 Cl2 3_675 2.350(2)
Cu2 Cl2 . 2.423(2)
Cu2 Cl1 . 2.467(2)
C1 C2 . 1.376(14)
C1 C6 . 1.387(12)
C1 P1 . 1.833(8)
C2 C3 . 1.396(14)
C2 H2 . 0.95
C3 C4 . 1.391(18)
C3 H3 . 0.95
C4 C5 . 1.326(19)
C4 H4 . 0.95
C5 C6 . 1.406(16)
C5 H5 . 0.95
C6 H6 . 0.95
C7 C12 . 1.378(12)
C7 C8 . 1.379(13)
C7 P1 . 1.841(9)
C8 C9 . 1.360(16)
C8 H8 . 0.95
C9 C10 . 1.332(16)
C9 H9 . 0.95
C10 C11 . 1.434(17)
C10 H10 . 0.95
C11 C12 . 1.393(15)
C11 H11 . 0.95
C12 H12 . 0.95
C13 C20 . 1.517(11)
C13 C14 . 1.529(12)
C13 P1 . 1.855(8)
C13 H13 . 1.0
C14 C15 . 1.501(11)
C14 H14A . 0.99
C14 H14B . 0.99
C15 O1 . 1.204(12)
C15 C16 . 1.42(2)
C15 C16A . 1.447(17)
O2 C16 . 1.34(3)
O2 C19 . 1.40(3)
O2 H2A . 0.95
C16 C17 . 1.39(2)
C17 C18 . 1.39(2)
C17 H17 . 0.95
C18 C19 . 1.39(2)
C18 H18 . 0.95
C19 H19 . 0.95
O2A C19A . 1.368(19)
O2A C16A . 1.395(19)
C16A C17A . 1.351(19)
C17A C18A . 1.430(18)
C18A C19A . 1.383(19)
C18A H18A . 0.95
C19A H19A . 0.95
C20 C21 . 1.408(11)
C20 C25 . 1.413(11)
C21 C22 . 1.348(13)
C21 H21 . 0.95
C22 C23 . 1.397(14)
C22 H22 . 0.95
C23 C24 . 1.392(12)
C23 H23 . 0.95
C24 C25 . 1.374(12)
C24 C26A . 1.42(3)
C24 C26 . 1.67(4)
C25 H25 . 0.95
C26 C27 . 1.49(3)
C26 P2 . 1.877(19)
C26 H26 . 1.0
C27 C28 . 1.59(2)
C27 H27A . 0.99
C27 H27B . 0.99
C28 O3 . 1.25(3)
C28 C29 . 1.37(3)
C29 O4 . 1.38(3)
C29 C30 . 1.398(19)
C30 C31 . 1.39(2)
C30 H30 . 0.95
C31 C32 . 1.41(2)
C31 H31 . 0.95
C32 O4 . 1.54(3)
C32 Cl10 . 2.06(3)
C32 H32 . 0.95
C26A C27A . 1.48(2)
C26A P2 . 1.878(16)
C26A H26A . 1.0
C27A C28A . 1.62(2)
C27A H27C . 0.99
C27A H27D . 0.99
C28A O3A . 1.23(3)
C28A C29A . 1.35(2)
C29A O4A . 1.35(2)
C29A C30A . 1.41(2)
C30A C31A . 1.44(2)
C30A H30A . 0.95
C31A C32A . 1.37(2)
C31A H31A . 0.95
C32A O4A . 1.62(3)
C32A H32A . 0.95
C33 C38 . 1.379(13)
C33 C34 . 1.395(14)
C33 P2 . 1.840(8)
C34 C35 . 1.369(14)
C34 H34 . 0.95
C35 C36 . 1.372(18)
C35 H35 . 0.95
C36 C37 . 1.361(18)
C36 H36 . 0.95
C37 C38 . 1.407(14)
C37 H37 . 0.95
C38 H38 . 0.95
C39 C40 . 1.39
C39 C44 . 1.39
C39 P2 . 1.826(5)
C40 C41 . 1.39
C40 H40 . 0.95
C41 C42 . 1.39
C41 H41 . 0.95
C42 C43 . 1.39
C42 H42 . 0.95
C43 C44 . 1.39
C43 H43 . 0.95
C44 H44 . 0.95
C45 Cl3 . 1.646(14)
C45 Cl4 . 1.650(14)
C45 H45A . 0.99
C45 H45B . 0.99
Cl1 Cu1 3_675 2.384(2)
Cl2 Cu2 2_765 2.350(2)
C46 Cl6 . 1.654(18)
C46 Cl5 . 1.667(18)
C46 H46A . 0.99
C46 H46B . 0.99
O10 C47 . 1.40(3)
O10 H10A . 0.8508
C47 H47A . 0.98
C47 H47B . 0.98
C47 H47C . 0.98
O11 C48 . 1.345(16)
O11 H11A . 0.8649
C48 H48A . 0.98
C48 H48B . 0.98
C48 H48C . 0.98
C49 Cl10 . 1.59(2)
C49 Cl9 . 1.60(2)
C49 H49A . 0.99
C49 H49B . 0.99
